data_1535834
loop_
_publ_author_name
'Nagel, R.'
'Kuemmerle, E.'
'Lutz, H.D.'

_publ_section_title
;
 a compound with H...(I(V) O3)(-) hydrogen bonds
;
_journal_name_full 'Bulletin of the Polish Academy of Sciences, Chemistry'
_journal_page_first 51
_journal_page_last 66
_journal_volume 50
_journal_year 2002
_chemical_formula_sum 'Co H8 I2 O10'
_chemical_name_systematic 'Co (I O3)2 (H2 O)4'
_space_group_IT_number 14
_symmetry_space_group_name_Hall '-P 2ybc'
_symmetry_space_group_name_H-M 'P 1 21/c 1'
_cell_angle_alpha 90
_cell_angle_beta 100.12
_cell_angle_gamma 90
_cell_formula_units_Z 2
_cell_length_a 8.368
_cell_length_b 6.562
_cell_length_c 8.502
_cell_volume 459.588
_citation_journal_id_ASTM BPACEQ
_cod_data_source_file Nagel_BPACEQ_2002_222.cif
_cod_data_source_block H8Co1I2O10
_cod_original_cell_volume 459.5884
_cod_original_formula_sum 'H8 Co1 I2 O10'
_cod_database_code 1535834

loop_
_symmetry_equiv_pos_as_xyz
x,y,z
-x,y+1/2,-z+1/2
-x,-y,-z
x,-y-1/2,z-1/2

loop_
_atom_site_label
_atom_site_type_symbol
_atom_site_fract_x
_atom_site_fract_y
_atom_site_fract_z
_atom_site_occupancy
_atom_site_U_iso_or_equiv
H4 H+1 0.7757 0.7217 0.5578 1 0.0
O1 O-2 0.83936 0.92991 0.44332 1 0.0
O5 O-2 0.56315 0.57848 0.28844 1 0.0
H3 H+1 0.7668 0.6133 0.7223 1 0.0
O2 O-2 0.15269 0.88511 0.26064 1 0.0
O4 O-2 0.7391 0.59981 0.60731 1 0.0
I1 I+5 0.16332 0.81922 0.46721 1 0.0
H2 H+1 0.6544 0.5047 0.2595 1 0.0
Co1 Co+2 0.5 0 0 1 0.0
H1 H+1 0.4901 0.6163 0.1912 1 0.0
O3 O-2 0.3815 0.77989 0.51865 1 0.0
